data_7111673
loop_
_publ_author_name
'Fujii, Kotaro'
'Ashida, Yasunari'
'Uekusa, Hidehiro'
'Guo, Fang'
'Harris, Kenneth D. M.'

_publ_section_title
;
 Selective transformation pathways between crystalline forms of an organic
 material established from powder X-ray diffraction analysis
;
_journal_issue 24
_journal_name_full 'Chemical Communications'
_journal_page_first 4264
_journal_page_last 4266
_journal_paper_doi 10.1039/c0cc00233j
_journal_volume 46
_journal_year 2010
_chemical_formula_moiety 'C10 H6 O8 . 2(C H4 O)'
_chemical_formula_sum 'C12 H14 O10'
_chemical_formula_weight 318.23
_space_group_IT_number 2
_symmetry_cell_setting triclinic
_symmetry_Int_Tables_number 2
_symmetry_space_group_name_Hall '-P 1'
_symmetry_space_group_name_H-M 'P -1'
_atom_sites_solution_hydrogens geom
_atom_sites_solution_primary direct
_atom_sites_solution_secondary difmap
_audit_creation_method SHELXL-97
_cell_angle_alpha 89.827(2)
_cell_angle_beta 88.318(2)
_cell_angle_gamma 89.997(2)
_cell_formula_units_Z 2
_cell_length_a 3.8860(3)
_cell_length_b 11.0240(9)
_cell_length_c 15.9140(13)
_cell_measurement_reflns_used 9230
_cell_measurement_temperature 93(2)
_cell_measurement_theta_max 27.53
_cell_measurement_theta_min 1.28
_cell_volume 681.45(9)
_computing_cell_refinement SAINT
_computing_data_collection SMART
_computing_data_reduction SAINT
_computing_molecular_graphics 'ORTEP-3 for Windows (Farrugia, 1998)'
_computing_publication_material 'SHELXL-97 (Sheldrick, 1997)'
_computing_structure_refinement 'SHELXL-97 (Sheldrick, 1997)'
_computing_structure_solution 'SIR2004(Burla et al.,2004)'
_diffrn_ambient_temperature 93(2)
_diffrn_measured_fraction_theta_full 0.999
_diffrn_measured_fraction_theta_max 0.999
_diffrn_measurement_device_type 'Bruker SMART CCD area detector system'
_diffrn_measurement_method '\w scan'
_diffrn_radiation_monochromator graphite
_diffrn_radiation_probe x-ray
_diffrn_radiation_type MoK\a
_diffrn_radiation_wavelength 0.71075
_diffrn_reflns_av_R_equivalents 0.0258
_diffrn_reflns_av_sigmaI/netI 0.0246
_diffrn_reflns_limit_h_max 5
_diffrn_reflns_limit_h_min -5
_diffrn_reflns_limit_k_max 14
_diffrn_reflns_limit_k_min -14
_diffrn_reflns_limit_l_max 20
_diffrn_reflns_limit_l_min -20
_diffrn_reflns_number 9230
_diffrn_reflns_theta_full 27.53
_diffrn_reflns_theta_max 27.53
_diffrn_reflns_theta_min 1.28
_diffrn_source 'rotating anode X-ray tube'
_diffrn_source_type 'Rigaku Ultrax18'
_exptl_absorpt_coefficient_mu 0.138
_exptl_absorpt_correction_T_max 1.0
_exptl_absorpt_correction_T_min 0.808366
_exptl_absorpt_correction_type multi-scan
_exptl_absorpt_process_details SADABS
_exptl_crystal_colour colourless
_exptl_crystal_density_diffrn 1.551
_exptl_crystal_density_method 'not measured'
_exptl_crystal_description needle
_exptl_crystal_F_000 332
_exptl_crystal_size_max 0.34
_exptl_crystal_size_mid 0.24
_exptl_crystal_size_min 0.10
_refine_diff_density_max 0.345
_refine_diff_density_min -0.307
_refine_diff_density_rms 0.062
_refine_ls_extinction_method none
_refine_ls_goodness_of_fit_ref 1.185
_refine_ls_hydrogen_treatment mixed
_refine_ls_matrix_type full
_refine_ls_number_parameters 209
_refine_ls_number_reflns 3119
_refine_ls_number_restraints 0
_refine_ls_restrained_S_all 1.185
_refine_ls_R_factor_all 0.0479
_refine_ls_R_factor_gt 0.0453
_refine_ls_shift/su_max 0.001
_refine_ls_shift/su_mean 0.000
_refine_ls_structure_factor_coef Fsqd
_refine_ls_weighting_details 'calc w=1/[\s^2^(Fo^2^)+(0.0190P)^2^+0.9256P] where P=(Fo^2^+2Fc^2^)/3'
_refine_ls_weighting_scheme calc
_refine_ls_wR_factor_gt 0.1056
_refine_ls_wR_factor_ref 0.1069
_reflns_number_gt 2918
_reflns_number_total 3119
_reflns_threshold_expression >2sigma(I)
_cod_data_source_file c0cc00233jsup1.cif
_cod_data_source_block pam
_cod_database_code 7111673

loop_
_symmetry_equiv_pos_as_xyz
'x, y, z'
'-x, -y, -z'

loop_
_atom_site_label
_atom_site_type_symbol
_atom_site_fract_x
_atom_site_fract_y
_atom_site_fract_z
_atom_site_U_iso_or_equiv
_atom_site_adp_type
_atom_site_occupancy
_atom_site_symmetry_multiplicity
_atom_site_calc_flag
_atom_site_refinement_flags
O8 O 0.9118(3) -0.71668(12) 0.67701(8) 0.0154(3) Uani 1 1 d .
O5 O 0.5053(3) -0.50735(12) 0.69877(8) 0.0155(3) Uani 1 1 d .
H5 H 0.4388 -0.4809 0.7460 0.023 Uiso 1 1 calc R
O7 O 0.5796(3) -0.77523(11) 0.57091(8) 0.0153(3) Uani 1 1 d .
H7 H 0.5322 -0.8338 0.6031 0.023 Uiso 1 1 calc R
O6 O 0.8419(4) -0.34201(12) 0.69904(8) 0.0174(3) Uani 1 1 d .
O4 O 0.5912(3) -0.19324(12) 0.81485(8) 0.0158(3) Uani 1 1 d .
H4 H 0.6644 -0.2527 0.7867 0.024 Uiso 1 1 calc R
O1 O 0.9949(3) 0.01659(12) 0.79802(8) 0.0154(3) Uani 1 1 d .
O2 O 0.6537(4) 0.18024(11) 0.81292(8) 0.0168(3) Uani 1 1 d .
H2 H 0.7449 0.2001 0.7664 0.025 Uiso 1 1 calc R
O10 O 0.2829(4) -0.46360(12) 0.84768(9) 0.0196(3) Uani 1 1 d .
O3 O 0.9316(4) -0.26959(11) 0.91373(8) 0.0161(3) Uani 1 1 d .
O9 O 0.3430(4) 0.03824(12) 0.64570(10) 0.0253(3) Uani 1 1 d .
C5 C 0.7365(4) -0.19247(15) 0.88808(10) 0.0105(3) Uani 1 1 d .
C2 C 0.6222(4) -0.08902(15) 0.94384(10) 0.0092(3) Uani 1 1 d .
C6 C 0.8801(4) -0.47424(15) 0.58202(10) 0.0095(3) Uani 1 1 d .
C3 C 0.4996(4) -0.12082(15) 1.02385(10) 0.0094(3) Uani 1 1 d .
H3 H 0.4999 -0.2037 1.0404 0.011 Uiso 1 1 calc R
C1 C 0.6240(4) 0.03336(15) 0.91959(10) 0.0091(3) Uani 1 1 d .
C7 C 0.8837(4) -0.59410(15) 0.55316(10) 0.0095(3) Uani 1 1 d .
C8 C 1.0025(4) -0.61828(15) 0.47143(10) 0.0102(3) Uani 1 1 d .
H8 H 1.0034 -0.6995 0.4517 0.012 Uiso 1 1 calc R
C9 C 0.7411(4) -0.43588(15) 0.66680(10) 0.0104(3) Uani 1 1 d .
C10 C 0.7895(4) -0.70112(15) 0.60791(10) 0.0107(3) Uani 1 1 d .
C4 C 0.7767(4) 0.07441(15) 0.83668(10) 0.0100(3) Uani 1 1 d .
C11 C 0.4735(6) -0.07847(18) 0.62573(14) 0.0257(4) Uani 1 1 d .
H11A H 0.6799 -0.0940 0.6580 0.039 Uiso 1 1 calc R
H11B H 0.5324 -0.0823 0.5655 0.039 Uiso 1 1 calc R
H11C H 0.2984 -0.1398 0.6399 0.039 Uiso 1 1 calc R
C12 C 0.1295(6) -0.56800(19) 0.88609(15) 0.0261(5) Uani 1 1 d .
H12A H 0.1940 -0.5724 0.9451 0.039 Uiso 1 1 calc R
H12B H 0.2104 -0.6410 0.8566 0.039 Uiso 1 1 calc R
H12C H -0.1215 -0.5625 0.8831 0.039 Uiso 1 1 calc R
H9 H 0.218(8) 0.037(3) 0.692(2) 0.045(8) Uiso 1 1 d .
H10 H 0.160(9) -0.399(3) 0.865(2) 0.056(10) Uiso 1 1 d .

loop_
_atom_site_aniso_label
_atom_site_aniso_U_11
_atom_site_aniso_U_22
_atom_site_aniso_U_33
_atom_site_aniso_U_23
_atom_site_aniso_U_13
_atom_site_aniso_U_12
O8 0.0215(7) 0.0144(6) 0.0101(6) 0.0054(5) 0.0002(5) -0.0016(5)
O5 0.0189(7) 0.0167(6) 0.0106(6) -0.0011(5) 0.0068(5) -0.0021(5)
O7 0.0227(7) 0.0097(6) 0.0135(6) 0.0026(5) 0.0002(5) -0.0050(5)
O6 0.0259(7) 0.0140(6) 0.0121(6) -0.0050(5) 0.0045(5) -0.0018(5)
O4 0.0234(7) 0.0143(6) 0.0096(6) -0.0051(5) -0.0001(5) 0.0036(5)
O1 0.0170(6) 0.0170(6) 0.0116(6) 0.0016(5) 0.0060(5) 0.0028(5)
O2 0.0287(7) 0.0115(6) 0.0097(6) 0.0051(5) 0.0079(5) 0.0038(5)
O10 0.0303(8) 0.0122(6) 0.0159(7) 0.0010(5) 0.0093(6) 0.0047(5)
O3 0.0222(7) 0.0113(6) 0.0146(6) -0.0021(5) 0.0015(5) 0.0052(5)
O9 0.0428(9) 0.0112(6) 0.0209(7) 0.0002(5) 0.0169(7) -0.0020(6)
C5 0.0141(8) 0.0078(7) 0.0093(7) -0.0001(6) 0.0044(6) -0.0014(6)
C2 0.0113(8) 0.0086(7) 0.0076(7) -0.0015(6) 0.0002(6) 0.0011(6)
C6 0.0118(8) 0.0104(8) 0.0062(7) 0.0002(6) 0.0004(6) 0.0010(6)
C3 0.0126(8) 0.0074(7) 0.0083(7) 0.0014(6) 0.0005(6) 0.0002(6)
C1 0.0106(8) 0.0098(8) 0.0069(7) 0.0001(6) 0.0004(6) 0.0001(6)
C7 0.0113(8) 0.0097(7) 0.0074(7) 0.0009(6) 0.0007(6) 0.0000(6)
C8 0.0132(8) 0.0080(7) 0.0092(8) -0.0003(6) 0.0015(6) 0.0006(6)
C9 0.0143(8) 0.0098(7) 0.0069(7) 0.0008(6) 0.0011(6) 0.0037(6)
C10 0.0127(8) 0.0093(7) 0.0097(7) 0.0002(6) 0.0044(6) 0.0023(6)
C4 0.0139(8) 0.0086(7) 0.0075(7) -0.0003(6) 0.0005(6) -0.0017(6)
C11 0.0365(12) 0.0147(9) 0.0255(10) -0.0046(8) 0.0052(9) 0.0003(8)
C12 0.0282(11) 0.0175(10) 0.0320(11) 0.0075(8) 0.0116(9) 0.0038(8)

loop_
_atom_type_symbol
_atom_type_description
_atom_type_scat_dispersion_real
_atom_type_scat_dispersion_imag
_atom_type_scat_source
C C 0.0033 0.0016 'International Tables Vol C Tables 4.2.6.8 and 6.1.1.4'
H H 0.0000 0.0000 'International Tables Vol C Tables 4.2.6.8 and 6.1.1.4'
O O 0.0106 0.0060 'International Tables Vol C Tables 4.2.6.8 and 6.1.1.4'

loop_
_geom_angle_atom_site_label_1
_geom_angle_atom_site_label_2
_geom_angle_atom_site_label_3
_geom_angle
_geom_angle_site_symmetry_1
_geom_angle_site_symmetry_3
C9 O5 H5 109.5 . .
C10 O7 H7 109.5 . .
C5 O4 H4 109.5 . .
C4 O2 H2 109.5 . .
C12 O10 H10 107(2) . .
C11 O9 H9 111(2) . .
O3 C5 O4 125.53(16) . .
O3 C5 C2 120.52(15) . .
O4 C5 C2 113.82(14) . .
C3 C2 C1 119.38(15) . .
C3 C2 C5 115.94(15) . .
C1 C2 C5 124.65(15) . .
C8 C6 C7 119.28(15) 2_746 .
C8 C6 C9 116.34(15) 2_746 .
C7 C6 C9 124.31(15) . .
C2 C3 C1 121.31(15) . 2_657
C2 C3 H3 119.3 . .
C1 C3 H3 119.3 2_657 .
C3 C1 C2 119.30(15) 2_657 .
C3 C1 C4 118.67(15) 2_657 .
C2 C1 C4 121.90(15) . .
C8 C7 C6 119.30(15) . .
C8 C7 C10 117.20(15) . .
C6 C7 C10 123.34(15) . .
C7 C8 C6 121.41(15) . 2_746
C7 C8 H8 119.3 . .
C6 C8 H8 119.3 2_746 .
O6 C9 O5 125.30(16) . .
O6 C9 C6 120.40(15) . .
O5 C9 C6 114.26(15) . .
O8 C10 O7 125.66(16) . .
O8 C10 C7 122.31(16) . .
O7 C10 C7 111.95(14) . .
O1 C4 O2 124.97(16) . .
O1 C4 C1 122.73(15) . .
O2 C4 C1 112.28(14) . .
O9 C11 H11A 109.5 . .
O9 C11 H11B 109.5 . .
H11A C11 H11B 109.5 . .
O9 C11 H11C 109.5 . .
H11A C11 H11C 109.5 . .
H11B C11 H11C 109.5 . .
O10 C12 H12A 109.5 . .
O10 C12 H12B 109.5 . .
H12A C12 H12B 109.5 . .
O10 C12 H12C 109.5 . .
H12A C12 H12C 109.5 . .
H12B C12 H12C 109.5 . .

loop_
_geom_bond_atom_site_label_1
_geom_bond_atom_site_label_2
_geom_bond_distance
_geom_bond_site_symmetry_2
O8 C10 1.222(2) .
O5 C9 1.300(2) .
O5 H5 0.8400 .
O7 C10 1.308(2) .
O7 H7 0.8400 .
O6 C9 1.226(2) .
O4 C5 1.310(2) .
O4 H4 0.8400 .
O1 C4 1.215(2) .
O2 C4 1.319(2) .
O2 H2 0.8400 .
O10 C12 1.424(2) .
O10 H10 0.90(4) .
O3 C5 1.217(2) .
O9 C11 1.416(2) .
O9 H9 0.88(3) .
C5 C2 1.506(2) .
C2 C3 1.390(2) .
C2 C1 1.402(2) .
C6 C8 1.394(2) 2_746
C6 C7 1.400(2) .
C6 C9 1.500(2) .
C3 C1 1.396(2) 2_657
C3 H3 0.9500 .
C1 C3 1.396(2) 2_657
C1 C4 1.499(2) .
C7 C8 1.394(2) .
C7 C10 1.503(2) .
C8 C6 1.394(2) 2_746
C8 H8 0.9500 .
C11 H11A 0.9800 .
C11 H11B 0.9800 .
C11 H11C 0.9800 .
C12 H12A 0.9800 .
C12 H12B 0.9800 .
C12 H12C 0.9800 .

loop_
_geom_torsion_atom_site_label_1
_geom_torsion_atom_site_label_2
_geom_torsion_atom_site_label_3
_geom_torsion_atom_site_label_4
_geom_torsion
_geom_torsion_site_symmetry_1
_geom_torsion_site_symmetry_4
O3 C5 C2 C3 -49.5(2) . .
O4 C5 C2 C3 126.63(16) . .
O3 C5 C2 C1 132.22(18) . .
O4 C5 C2 C1 -51.7(2) . .
C1 C2 C3 C1 0.4(3) . 2_657
C5 C2 C3 C1 -177.96(15) . 2_657
C3 C2 C1 C3 -0.4(3) . 2_657
C5 C2 C1 C3 177.82(16) . 2_657
C3 C2 C1 C4 175.40(15) . .
C5 C2 C1 C4 -6.3(3) . .
C8 C6 C7 C8 -0.4(3) 2_746 .
C9 C6 C7 C8 176.57(16) . .
C8 C6 C7 C10 174.96(16) 2_746 .
C9 C6 C7 C10 -8.0(3) . .
C6 C7 C8 C6 0.4(3) . 2_746
C10 C7 C8 C6 -175.23(15) . 2_746
C8 C6 C9 O6 -27.0(2) 2_746 .
C7 C6 C9 O6 155.94(17) . .
C8 C6 C9 O5 150.67(16) 2_746 .
C7 C6 C9 O5 -26.4(2) . .
C8 C7 C10 O8 125.98(18) . .
C6 C7 C10 O8 -49.5(2) . .
C8 C7 C10 O7 -51.0(2) . .
C6 C7 C10 O7 133.49(17) . .
C3 C1 C4 O1 152.24(17) 2_657 .
C2 C1 C4 O1 -23.6(3) . .
C3 C1 C4 O2 -26.0(2) 2_657 .
C2 C1 C4 O2 158.11(16) . .
